data_2227772
loop_
_publ_author_name
'Li, Xiao-Fang'

_publ_section_title
;
 4-Bromo-<i>N</i>-[4-(diethylamino)benzylidene]aniline
;
_journal_coeditor_code LH5115
_journal_issue 9
_journal_name_full 'Acta Crystallographica Section E'
_journal_page_first o2417
_journal_paper_doi 10.1107/S1600536810033726
_journal_volume 66
_journal_year 2010
_chemical_formula_iupac 'C17 H19 Br N2'
_chemical_formula_moiety 'C17 H19 Br N2'
_chemical_formula_sum 'C17 H19 Br N2'
_chemical_formula_weight 331.25
_chemical_name_systematic
;
4-Bromo-<i>N</i>-[4-(diethylamino)benzylidene]aniline
;
_space_group_IT_number 2
_symmetry_cell_setting triclinic
_symmetry_space_group_name_Hall '-P 1'
_symmetry_space_group_name_H-M 'P -1'
_atom_sites_solution_hydrogens geom
_atom_sites_solution_primary direct
_atom_sites_solution_secondary difmap
_audit_creation_method SHELXL-97
_cell_angle_alpha 112.936(2)
_cell_angle_beta 92.9860(10)
_cell_angle_gamma 104.3050(10)
_cell_formula_units_Z 4
_cell_length_a 10.1863(11)
_cell_length_b 12.3527(13)
_cell_length_c 14.3400(15)
_cell_measurement_reflns_used 2343
_cell_measurement_temperature 298(2)
_cell_measurement_theta_max 22.309
_cell_measurement_theta_min 2.589
_cell_volume 1587.8(3)
_computing_cell_refinement 'SAINT (Bruker, 1997)'
_computing_data_collection 'SMART (Bruker, 1997)'
_computing_data_reduction 'SAINT (Bruker, 1997)'
_computing_molecular_graphics 'SHELXTL (Sheldrick, 2008)'
_computing_publication_material 'SHELXTL (Sheldrick, 2008)'
_computing_structure_refinement 'SHELXL97 (Sheldrick, 2008)'
_computing_structure_solution 'SHELXS97 (Sheldrick, 2008)'
_diffrn_ambient_temperature 298(2)
_diffrn_detector_area_resol_mean 9
_diffrn_measured_fraction_theta_full 0.986
_diffrn_measured_fraction_theta_max 0.986
_diffrn_measurement_device_type 'Bruker SMART CCD'
_diffrn_measurement_method '\f and \w scans'
_diffrn_radiation_monochromator graphite
_diffrn_radiation_source 'fine-focus sealed tube'
_diffrn_radiation_type MoK\a
_diffrn_radiation_wavelength 0.71073
_diffrn_reflns_av_R_equivalents 0.0305
_diffrn_reflns_av_sigmaI/netI 0.0771
_diffrn_reflns_limit_h_max 12
_diffrn_reflns_limit_h_min -11
_diffrn_reflns_limit_k_max 14
_diffrn_reflns_limit_k_min -14
_diffrn_reflns_limit_l_max 13
_diffrn_reflns_limit_l_min -17
_diffrn_reflns_number 8347
_diffrn_reflns_theta_full 25.02
_diffrn_reflns_theta_max 25.02
_diffrn_reflns_theta_min 1.56
_exptl_absorpt_coefficient_mu 2.581
_exptl_absorpt_correction_T_max 0.4404
_exptl_absorpt_correction_T_min 0.3896
_exptl_absorpt_correction_type multi-scan
_exptl_absorpt_process_details '(SADABS; Sheldrick, 1996)'
_exptl_crystal_colour 'light yellow'
_exptl_crystal_density_diffrn 1.386
_exptl_crystal_density_method 'not measured'
_exptl_crystal_description block
_exptl_crystal_F_000 680
_exptl_crystal_size_max 0.45
_exptl_crystal_size_mid 0.39
_exptl_crystal_size_min 0.38
_refine_diff_density_max 0.446
_refine_diff_density_min -0.548
_refine_ls_extinction_method none
_refine_ls_goodness_of_fit_ref 1.016
_refine_ls_hydrogen_treatment constr
_refine_ls_matrix_type full
_refine_ls_number_parameters 365
_refine_ls_number_reflns 5530
_refine_ls_number_restraints 0
_refine_ls_restrained_S_all 1.016
_refine_ls_R_factor_all 0.1114
_refine_ls_R_factor_gt 0.0479
_refine_ls_shift/su_max 0.001
_refine_ls_shift/su_mean 0.000
_refine_ls_structure_factor_coef Fsqd
_refine_ls_weighting_details 'calc w=1/[\s^2^(Fo^2^)+(0.0460P)^2^] where P=(Fo^2^+2Fc^2^)/3'
_refine_ls_weighting_scheme calc
_refine_ls_wR_factor_gt 0.1034
_refine_ls_wR_factor_ref 0.1149
_reflns_number_gt 2795
_reflns_number_total 5530
_reflns_threshold_expression I>2\s(I)
_cod_data_source_file lh5115.cif
_cod_data_source_block I
_cod_database_code 2227772
_cod_database_fobs_code 2227772

loop_
_symmetry_equiv_pos_as_xyz
'x, y, z'
'-x, -y, -z'

loop_
_atom_site_type_symbol
_atom_site_label
_atom_site_fract_x
_atom_site_fract_y
_atom_site_fract_z
_atom_site_U_iso_or_equiv
_atom_site_adp_type
_atom_site_calc_flag
_atom_site_refinement_flags
_atom_site_occupancy
_atom_site_disorder_assembly
_atom_site_disorder_group
Br Br1 0.63511(6) 0.55016(5) 0.91153(4) 0.0924(2) Uani d . 1 . .
Br Br2 0.66046(6) 0.09334(5) 0.95086(4) 0.0763(2) Uani d . 1 . .
N N1 0.3683(4) 0.6583(3) 0.5818(3) 0.0545(10) Uani d . 1 . .
N N2 -0.0254(4) 0.6568(3) 0.2131(3) 0.0618(10) Uani d . 1 . .
N N3 0.3916(4) 0.1413(3) 0.5863(3) 0.0548(10) Uani d . 1 . .
N N4 0.0089(4) 0.2236(3) 0.2607(3) 0.0546(10) Uani d . 1 . .
C C1 0.2611(5) 0.5804(4) 0.5184(3) 0.0527(12) Uani d . 1 . .
H H1 0.2260 0.5062 0.5235 0.063 Uiso calc R 1 . .
C C2 0.1917(5) 0.6014(4) 0.4395(3) 0.0473(11) Uani d . 1 . .
C C3 0.0608(5) 0.5270(4) 0.3888(3) 0.0519(11) Uani d . 1 . .
H H3 0.0204 0.4622 0.4055 0.062 Uiso calc R 1 . .
C C4 -0.0118(4) 0.5440(4) 0.3156(3) 0.0521(11) Uani d . 1 . .
H H4 -0.1001 0.4924 0.2849 0.062 Uiso calc R 1 . .
C C5 0.0457(5) 0.6385(4) 0.2864(3) 0.0497(11) Uani d . 1 . .
C C6 0.1787(5) 0.7138(4) 0.3369(3) 0.0568(12) Uani d . 1 . .
H H6 0.2206 0.7771 0.3189 0.068 Uiso calc R 1 . .
C C7 0.2474(5) 0.6970(4) 0.4109(3) 0.0570(12) Uani d . 1 . .
H H7 0.3342 0.7505 0.4437 0.068 Uiso calc R 1 . .
C C8 -0.1677(5) 0.5849(4) 0.1678(3) 0.0656(14) Uani d . 1 . .
H H8A -0.2121 0.6319 0.1430 0.079 Uiso calc R 1 . .
H H8B -0.2156 0.5705 0.2205 0.079 Uiso calc R 1 . .
C C9 -0.1800(6) 0.4626(5) 0.0798(4) 0.0963(18) Uani d . 1 . .
H H9A -0.1391 0.4763 0.0251 0.144 Uiso calc R 1 . .
H H9B -0.2753 0.4171 0.0554 0.144 Uiso calc R 1 . .
H H9C -0.1335 0.4167 0.1033 0.144 Uiso calc R 1 . .
C C10 0.0409(5) 0.7398(4) 0.1669(3) 0.0661(13) Uani d . 1 . .
H H10A 0.0001 0.7054 0.0951 0.079 Uiso calc R 1 . .
H H10B 0.1376 0.7448 0.1702 0.079 Uiso calc R 1 . .
C C11 0.0271(6) 0.8664(4) 0.2190(4) 0.0936(18) Uani d . 1 . .
H H11A -0.0683 0.8619 0.2198 0.140 Uiso calc R 1 . .
H H11B 0.0650 0.9143 0.1825 0.140 Uiso calc R 1 . .
H H11C 0.0757 0.9045 0.2883 0.140 Uiso calc R 1 . .
C C12 0.4256(4) 0.6269(4) 0.6563(3) 0.0465(11) Uani d . 1 . .
C C13 0.4527(4) 0.5157(4) 0.6331(3) 0.0558(12) Uani d . 1 . .
H H13 0.4283 0.4558 0.5659 0.067 Uiso calc R 1 . .
C C14 0.5154(5) 0.4918(4) 0.7080(3) 0.0608(13) Uani d . 1 . .
H H14 0.5339 0.4170 0.6915 0.073 Uiso calc R 1 . .
C C15 0.5501(4) 0.5810(4) 0.8077(3) 0.0557(12) Uani d . 1 . .
C C16 0.5253(4) 0.6932(4) 0.8328(3) 0.0565(12) Uani d . 1 . .
H H16 0.5484 0.7521 0.9003 0.068 Uiso calc R 1 . .
C C17 0.4664(4) 0.7169(4) 0.7578(3) 0.0533(12) Uani d . 1 . .
H H17 0.4533 0.7936 0.7741 0.064 Uiso calc R 1 . .
C C18 0.2677(5) 0.1487(4) 0.5796(3) 0.0580(12) Uani d . 1 . .
H H18 0.2170 0.1400 0.6296 0.070 Uiso calc R 1 . .
C C19 0.2032(5) 0.1699(4) 0.4987(3) 0.0500(11) Uani d . 1 . .
C C20 0.0633(5) 0.1592(4) 0.4867(3) 0.0579(12) Uani d . 1 . .
H H20 0.0122 0.1399 0.5329 0.070 Uiso calc R 1 . .
C C21 -0.0015(5) 0.1758(4) 0.4104(3) 0.0572(12) Uani d . 1 . .
H H21 -0.0952 0.1675 0.4055 0.069 Uiso calc R 1 . .
C C22 0.0708(4) 0.2051(4) 0.3388(3) 0.0484(11) Uani d . 1 . .
C C23 0.2142(4) 0.2194(4) 0.3527(3) 0.0501(11) Uani d . 1 . .
H H23 0.2670 0.2413 0.3083 0.060 Uiso calc R 1 . .
C C24 0.2755(4) 0.2016(4) 0.4297(3) 0.0508(11) Uani d . 1 . .
H H24 0.3694 0.2111 0.4363 0.061 Uiso calc R 1 . .
C C25 -0.1419(4) 0.1959(4) 0.2406(3) 0.0645(13) Uani d . 1 . .
H H25A -0.1652 0.2360 0.1986 0.077 Uiso calc R 1 . .
H H25B -0.1738 0.2303 0.3054 0.077 Uiso calc R 1 . .
C C26 -0.2177(5) 0.0589(4) 0.1868(4) 0.0831(16) Uani d . 1 . .
H H26A -0.1875 0.0241 0.1222 0.125 Uiso calc R 1 . .
H H26B -0.3147 0.0477 0.1752 0.125 Uiso calc R 1 . .
H H26C -0.1984 0.0189 0.2291 0.125 Uiso calc R 1 . .
C C27 0.0858(5) 0.2632(4) 0.1898(3) 0.0614(13) Uani d . 1 . .
H H27A 0.1768 0.3158 0.2263 0.074 Uiso calc R 1 . .
H H27B 0.0396 0.3115 0.1683 0.074 Uiso calc R 1 . .
C C28 0.1001(6) 0.1581(5) 0.0958(4) 0.0974(18) Uani d . 1 . .
H H28A 0.1378 0.1053 0.1163 0.146 Uiso calc R 1 . .
H H28B 0.1602 0.1899 0.0571 0.146 Uiso calc R 1 . .
H H28C 0.0115 0.1123 0.0540 0.146 Uiso calc R 1 . .
C C29 0.4486(4) 0.1290(4) 0.6724(3) 0.0477(11) Uani d . 1 . .
C C30 0.5184(4) 0.0424(4) 0.6583(3) 0.0576(12) Uani d . 1 . .
H H30 0.5236 -0.0093 0.5919 0.069 Uiso calc R 1 . .
C C31 0.5808(4) 0.0306(4) 0.7406(3) 0.0550(12) Uani d . 1 . .
H H31 0.6247 -0.0298 0.7299 0.066 Uiso calc R 1 . .
C C32 0.5762(4) 0.1106(4) 0.8388(3) 0.0515(11) Uani d . 1 . .
C C33 0.5105(5) 0.1977(4) 0.8546(3) 0.0561(12) Uani d . 1 . .
H H33 0.5086 0.2511 0.9212 0.067 Uiso calc R 1 . .
C C34 0.4466(5) 0.2079(4) 0.7729(3) 0.0565(12) Uani d . 1 . .
H H34 0.4016 0.2678 0.7846 0.068 Uiso calc R 1 . .

loop_
_atom_site_aniso_label
_atom_site_aniso_U_11
_atom_site_aniso_U_22
_atom_site_aniso_U_33
_atom_site_aniso_U_12
_atom_site_aniso_U_13
_atom_site_aniso_U_23
Br1 0.1166(6) 0.0896(5) 0.0824(4) 0.0230(4) -0.0006(3) 0.0539(3)
Br2 0.0902(4) 0.0839(4) 0.0634(3) 0.0281(3) 0.0118(3) 0.0378(3)
N1 0.053(3) 0.051(2) 0.058(2) 0.008(2) 0.009(2) 0.024(2)
N2 0.058(3) 0.057(3) 0.070(3) 0.004(2) -0.001(2) 0.035(2)
N3 0.059(3) 0.056(2) 0.050(2) 0.017(2) 0.014(2) 0.0225(19)
N4 0.048(3) 0.053(2) 0.065(2) 0.016(2) 0.014(2) 0.026(2)
C1 0.056(3) 0.042(3) 0.057(3) 0.013(3) 0.018(2) 0.016(2)
C2 0.050(3) 0.045(3) 0.048(3) 0.015(3) 0.012(2) 0.020(2)
C3 0.059(3) 0.039(3) 0.054(3) 0.007(3) 0.014(2) 0.020(2)
C4 0.050(3) 0.043(3) 0.055(3) 0.001(2) 0.003(2) 0.020(2)
C5 0.055(3) 0.044(3) 0.051(3) 0.015(3) 0.011(2) 0.020(2)
C6 0.052(3) 0.045(3) 0.073(3) 0.002(3) 0.013(3) 0.032(3)
C7 0.046(3) 0.058(3) 0.065(3) 0.009(3) 0.008(2) 0.028(3)
C8 0.062(4) 0.066(4) 0.076(3) 0.020(3) 0.006(3) 0.037(3)
C9 0.111(5) 0.076(4) 0.090(4) 0.023(4) -0.017(3) 0.029(3)
C10 0.070(4) 0.069(4) 0.067(3) 0.023(3) 0.011(3) 0.033(3)
C11 0.108(5) 0.078(4) 0.115(4) 0.040(4) 0.038(4) 0.050(4)
C12 0.042(3) 0.046(3) 0.053(3) 0.010(2) 0.014(2) 0.023(2)
C13 0.069(3) 0.048(3) 0.049(3) 0.015(3) 0.015(2) 0.019(2)
C14 0.078(4) 0.048(3) 0.065(3) 0.025(3) 0.027(3) 0.027(3)
C15 0.058(3) 0.061(3) 0.063(3) 0.019(3) 0.021(2) 0.038(3)
C16 0.056(3) 0.058(3) 0.051(3) 0.015(3) 0.013(2) 0.019(2)
C17 0.052(3) 0.048(3) 0.061(3) 0.018(2) 0.018(2) 0.021(3)
C18 0.062(3) 0.053(3) 0.049(3) 0.009(3) 0.016(3) 0.016(2)
C19 0.055(3) 0.048(3) 0.043(3) 0.014(2) 0.014(2) 0.015(2)
C20 0.052(3) 0.065(3) 0.061(3) 0.020(3) 0.029(2) 0.027(3)
C21 0.047(3) 0.065(3) 0.065(3) 0.020(3) 0.024(3) 0.029(3)
C22 0.045(3) 0.037(3) 0.055(3) 0.012(2) 0.009(2) 0.011(2)
C23 0.043(3) 0.051(3) 0.052(3) 0.010(2) 0.015(2) 0.019(2)
C24 0.043(3) 0.048(3) 0.055(3) 0.015(2) 0.010(2) 0.013(2)
C25 0.046(3) 0.065(4) 0.087(3) 0.019(3) 0.010(3) 0.034(3)
C26 0.054(3) 0.066(4) 0.120(4) 0.010(3) 0.004(3) 0.036(3)
C27 0.067(3) 0.061(3) 0.060(3) 0.021(3) 0.009(3) 0.028(3)
C28 0.098(5) 0.089(4) 0.079(4) 0.015(4) 0.029(3) 0.013(3)
C29 0.045(3) 0.042(3) 0.054(3) 0.007(2) 0.017(2) 0.020(2)
C30 0.068(3) 0.057(3) 0.048(3) 0.022(3) 0.023(2) 0.018(2)
C31 0.060(3) 0.050(3) 0.062(3) 0.021(3) 0.024(2) 0.026(3)
C32 0.058(3) 0.044(3) 0.050(3) 0.009(2) 0.010(2) 0.020(2)
C33 0.069(3) 0.044(3) 0.049(3) 0.014(3) 0.023(2) 0.013(2)
C34 0.068(3) 0.047(3) 0.057(3) 0.025(3) 0.023(2) 0.018(3)

loop_
_atom_type_symbol
_atom_type_description
_atom_type_scat_dispersion_real
_atom_type_scat_dispersion_imag
_atom_type_scat_source
C C 0.0033 0.0016 'International Tables Vol C Tables 4.2.6.8 and 6.1.1.4'
H H 0.0000 0.0000 'International Tables Vol C Tables 4.2.6.8 and 6.1.1.4'
N N 0.0061 0.0033 'International Tables Vol C Tables 4.2.6.8 and 6.1.1.4'
Br Br -0.2901 2.4595 'International Tables Vol C Tables 4.2.6.8 and 6.1.1.4'

loop_
_geom_angle_atom_site_label_1
_geom_angle_atom_site_label_2
_geom_angle_atom_site_label_3
_geom_angle_site_symmetry_1
_geom_angle_site_symmetry_3
_geom_angle
_geom_angle_publ_flag
C1 N1 C12 . . 118.0(4) ?
C5 N2 C8 . . 121.6(4) ?
C5 N2 C10 . . 122.2(4) ?
C8 N2 C10 . . 115.9(3) ?
C18 N3 C29 . . 119.3(4) ?
C22 N4 C27 . . 123.0(4) ?
C22 N4 C25 . . 120.2(4) ?
C27 N4 C25 . . 116.7(3) ?
N1 C1 C2 . . 123.6(4) ?
N1 C1 H1 . . 118.2 ?
C2 C1 H1 . . 118.2 ?
C3 C2 C7 . . 115.8(4) ?
C3 C2 C1 . . 120.5(4) ?
C7 C2 C1 . . 123.7(4) ?
C4 C3 C2 . . 123.4(4) ?
C4 C3 H3 . . 118.3 ?
C2 C3 H3 . . 118.3 ?
C3 C4 C5 . . 120.3(4) ?
C3 C4 H4 . . 119.8 ?
C5 C4 H4 . . 119.8 ?
N2 C5 C4 . . 121.1(4) ?
N2 C5 C6 . . 122.2(4) ?
C4 C5 C6 . . 116.6(4) ?
C7 C6 C5 . . 122.0(4) ?
C7 C6 H6 . . 119.0 ?
C5 C6 H6 . . 119.0 ?
C6 C7 C2 . . 121.8(4) ?
C6 C7 H7 . . 119.1 ?
C2 C7 H7 . . 119.1 ?
N2 C8 C9 . . 112.8(4) ?
N2 C8 H8A . . 109.0 ?
C9 C8 H8A . . 109.0 ?
N2 C8 H8B . . 109.0 ?
C9 C8 H8B . . 109.0 ?
H8A C8 H8B . . 107.8 ?
C8 C9 H9A . . 109.5 ?
C8 C9 H9B . . 109.5 ?
H9A C9 H9B . . 109.5 ?
C8 C9 H9C . . 109.5 ?
H9A C9 H9C . . 109.5 ?
H9B C9 H9C . . 109.5 ?
N2 C10 C11 . . 113.0(4) ?
N2 C10 H10A . . 109.0 ?
C11 C10 H10A . . 109.0 ?
N2 C10 H10B . . 109.0 ?
C11 C10 H10B . . 109.0 ?
H10A C10 H10B . . 107.8 ?
C10 C11 H11A . . 109.5 ?
C10 C11 H11B . . 109.5 ?
H11A C11 H11B . . 109.5 ?
C10 C11 H11C . . 109.5 ?
H11A C11 H11C . . 109.5 ?
H11B C11 H11C . . 109.5 ?
C13 C12 C17 . . 118.3(4) ?
C13 C12 N1 . . 123.5(4) ?
C17 C12 N1 . . 118.1(4) ?
C12 C13 C14 . . 121.2(4) ?
C12 C13 H13 . . 119.4 ?
C14 C13 H13 . . 119.4 ?
C15 C14 C13 . . 118.9(4) ?
C15 C14 H14 . . 120.5 ?
C13 C14 H14 . . 120.5 ?
C16 C15 C14 . . 121.1(4) ?
C16 C15 Br1 . . 119.3(3) ?
C14 C15 Br1 . . 119.7(3) ?
C17 C16 C15 . . 119.5(4) ?
C17 C16 H16 . . 120.2 ?
C15 C16 H16 . . 120.2 ?
C16 C17 C12 . . 120.9(4) ?
C16 C17 H17 . . 119.5 ?
C12 C17 H17 . . 119.5 ?
N3 C18 C19 . . 123.7(4) ?
N3 C18 H18 . . 118.2 ?
C19 C18 H18 . . 118.2 ?
C24 C19 C20 . . 116.5(4) ?
C24 C19 C18 . . 122.4(4) ?
C20 C19 C18 . . 121.1(4) ?
C21 C20 C19 . . 122.8(4) ?
C21 C20 H20 . . 118.6 ?
C19 C20 H20 . . 118.6 ?
C20 C21 C22 . . 120.9(4) ?
C20 C21 H21 . . 119.6 ?
C22 C21 H21 . . 119.6 ?
N4 C22 C21 . . 122.6(4) ?
N4 C22 C23 . . 121.0(4) ?
C21 C22 C23 . . 116.4(4) ?
C24 C23 C22 . . 121.1(4) ?
C24 C23 H23 . . 119.5 ?
C22 C23 H23 . . 119.5 ?
C23 C24 C19 . . 122.3(4) ?
C23 C24 H24 . . 118.8 ?
C19 C24 H24 . . 118.8 ?
N4 C25 C26 . . 113.9(3) ?
N4 C25 H25A . . 108.8 ?
C26 C25 H25A . . 108.8 ?
N4 C25 H25B . . 108.8 ?
C26 C25 H25B . . 108.8 ?
H25A C25 H25B . . 107.7 ?
C25 C26 H26A . . 109.5 ?
C25 C26 H26B . . 109.5 ?
H26A C26 H26B . . 109.5 ?
C25 C26 H26C . . 109.5 ?
H26A C26 H26C . . 109.5 ?
H26B C26 H26C . . 109.5 ?
N4 C27 C28 . . 113.6(4) ?
N4 C27 H27A . . 108.8 ?
C28 C27 H27A . . 108.8 ?
N4 C27 H27B . . 108.8 ?
C28 C27 H27B . . 108.8 ?
H27A C27 H27B . . 107.7 ?
C27 C28 H28A . . 109.5 ?
C27 C28 H28B . . 109.5 ?
H28A C28 H28B . . 109.5 ?
C27 C28 H28C . . 109.5 ?
H28A C28 H28C . . 109.5 ?
H28B C28 H28C . . 109.5 ?
C30 C29 C34 . . 117.8(4) ?
C30 C29 N3 . . 119.7(4) ?
C34 C29 N3 . . 122.3(4) ?
C29 C30 C31 . . 121.7(4) ?
C29 C30 H30 . . 119.2 ?
C31 C30 H30 . . 119.2 ?
C32 C31 C30 . . 118.6(4) ?
C32 C31 H31 . . 120.7 ?
C30 C31 H31 . . 120.7 ?
C33 C32 C31 . . 120.8(4) ?
C33 C32 Br2 . . 120.8(3) ?
C31 C32 Br2 . . 118.3(3) ?
C32 C33 C34 . . 120.5(4) ?
C32 C33 H33 . . 119.7 ?
C34 C33 H33 . . 119.7 ?
C33 C34 C29 . . 120.5(4) ?
C33 C34 H34 . . 119.7 ?
C29 C34 H34 . . 119.7 ?

loop_
_geom_bond_atom_site_label_1
_geom_bond_atom_site_label_2
_geom_bond_site_symmetry_2
_geom_bond_distance
_geom_bond_publ_flag
Br1 C15 . 1.893(4) ?
Br2 C32 . 1.891(4) ?
N1 C1 . 1.281(5) ?
N1 C12 . 1.414(5) ?
N2 C5 . 1.367(5) ?
N2 C8 . 1.459(5) ?
N2 C10 . 1.476(5) ?
N3 C18 . 1.290(5) ?
N3 C29 . 1.414(5) ?
N4 C22 . 1.378(5) ?
N4 C27 . 1.472(5) ?
N4 C25 . 1.476(5) ?
C1 C2 . 1.443(5) ?
C1 H1 . 0.9300 ?
C2 C3 . 1.387(5) ?
C2 C7 . 1.399(6) ?
C3 C4 . 1.363(5) ?
C3 H3 . 0.9300 ?
C4 C5 . 1.397(5) ?
C4 H4 . 0.9300 ?
C5 C6 . 1.405(6) ?
C6 C7 . 1.350(5) ?
C6 H6 . 0.9300 ?
C7 H7 . 0.9300 ?
C8 C9 . 1.515(6) ?
C8 H8A . 0.9700 ?
C8 H8B . 0.9700 ?
C9 H9A . 0.9600 ?
C9 H9B . 0.9600 ?
C9 H9C . 0.9600 ?
C10 C11 . 1.494(6) ?
C10 H10A . 0.9700 ?
C10 H10B . 0.9700 ?
C11 H11A . 0.9600 ?
C11 H11B . 0.9600 ?
C11 H11C . 0.9600 ?
C12 C13 . 1.384(5) ?
C12 C17 . 1.405(5) ?
C13 C14 . 1.385(5) ?
C13 H13 . 0.9300 ?
C14 C15 . 1.382(6) ?
C14 H14 . 0.9300 ?
C15 C16 . 1.381(6) ?
C16 C17 . 1.367(5) ?
C16 H16 . 0.9300 ?
C17 H17 . 0.9300 ?
C18 C19 . 1.444(5) ?
C18 H18 . 0.9300 ?
C19 C24 . 1.382(5) ?
C19 C20 . 1.394(5) ?
C20 C21 . 1.356(5) ?
C20 H20 . 0.9300 ?
C21 C22 . 1.402(5) ?
C21 H21 . 0.9300 ?
C22 C23 . 1.422(5) ?
C23 C24 . 1.358(5) ?
C23 H23 . 0.9300 ?
C24 H24 . 0.9300 ?
C25 C26 . 1.526(6) ?
C25 H25A . 0.9700 ?
C25 H25B . 0.9700 ?
C26 H26A . 0.9600 ?
C26 H26B . 0.9600 ?
C26 H26C . 0.9600 ?
C27 C28 . 1.508(6) ?
C27 H27A . 0.9700 ?
C27 H27B . 0.9700 ?
C28 H28A . 0.9600 ?
C28 H28B . 0.9600 ?
C28 H28C . 0.9600 ?
C29 C30 . 1.384(5) ?
C29 C34 . 1.394(5) ?
C30 C31 . 1.384(5) ?
C30 H30 . 0.9300 ?
C31 C32 . 1.381(5) ?
C31 H31 . 0.9300 ?
C32 C33 . 1.357(5) ?
C33 C34 . 1.374(5) ?
C33 H33 . 0.9300 ?
C34 H34 . 0.9300 ?

loop_
_geom_hbond_atom_site_label_D
_geom_hbond_atom_site_label_H
_geom_hbond_atom_site_label_A
_geom_hbond_site_symmetry_D
_geom_hbond_site_symmetry_H
_geom_hbond_site_symmetry_A
_geom_hbond_distance_DH
_geom_hbond_distance_HA
_geom_hbond_distance_DA
_geom_hbond_angle_DHA
_geom_hbond_publ_flag
? ? ? ? ? ? ? ? ? ? ?

loop_
_geom_torsion_atom_site_label_1
_geom_torsion_atom_site_label_2
_geom_torsion_atom_site_label_3
_geom_torsion_atom_site_label_4
_geom_torsion_site_symmetry_1
_geom_torsion_site_symmetry_2
_geom_torsion_site_symmetry_3
_geom_torsion_site_symmetry_4
_geom_torsion
_geom_torsion_publ_flag
C12 N1 C1 C2 . . . . 179.3(4) ?
N1 C1 C2 C3 . . . . -165.6(4) ?
N1 C1 C2 C7 . . . . 12.7(7) ?
C7 C2 C3 C4 . . . . -0.3(6) ?
C1 C2 C3 C4 . . . . 178.2(4) ?
C2 C3 C4 C5 . . . . 1.3(6) ?
C8 N2 C5 C4 . . . . 4.7(6) ?
C10 N2 C5 C4 . . . . -168.3(4) ?
C8 N2 C5 C6 . . . . -174.5(4) ?
C10 N2 C5 C6 . . . . 12.5(6) ?
C3 C4 C5 N2 . . . . 179.9(4) ?
C3 C4 C5 C6 . . . . -0.8(6) ?
N2 C5 C6 C7 . . . . 178.5(4) ?
C4 C5 C6 C7 . . . . -0.7(6) ?
C5 C6 C7 C2 . . . . 1.8(7) ?
C3 C2 C7 C6 . . . . -1.3(6) ?
C1 C2 C7 C6 . . . . -179.7(4) ?
C5 N2 C8 C9 . . . . -84.0(5) ?
C10 N2 C8 C9 . . . . 89.5(5) ?
C5 N2 C10 C11 . . . . -94.6(5) ?
C8 N2 C10 C11 . . . . 92.0(5) ?
C1 N1 C12 C13 . . . . 48.8(6) ?
C1 N1 C12 C17 . . . . -136.0(4) ?
C17 C12 C13 C14 . . . . 1.5(7) ?
N1 C12 C13 C14 . . . . 176.7(4) ?
C12 C13 C14 C15 . . . . 0.6(7) ?
C13 C14 C15 C16 . . . . -1.1(7) ?
C13 C14 C15 Br1 . . . . 179.7(3) ?
C14 C15 C16 C17 . . . . -0.5(7) ?
Br1 C15 C16 C17 . . . . 178.7(3) ?
C15 C16 C17 C12 . . . . 2.7(7) ?
C13 C12 C17 C16 . . . . -3.2(6) ?
N1 C12 C17 C16 . . . . -178.6(4) ?
C29 N3 C18 C19 . . . . 175.5(4) ?
N3 C18 C19 C24 . . . . -9.6(7) ?
N3 C18 C19 C20 . . . . 170.5(4) ?
C24 C19 C20 C21 . . . . 1.5(6) ?
C18 C19 C20 C21 . . . . -178.5(4) ?
C19 C20 C21 C22 . . . . -0.1(7) ?
C27 N4 C22 C21 . . . . 175.4(4) ?
C25 N4 C22 C21 . . . . -8.7(6) ?
C27 N4 C22 C23 . . . . -2.3(6) ?
C25 N4 C22 C23 . . . . 173.6(4) ?
C20 C21 C22 N4 . . . . -179.5(4) ?
C20 C21 C22 C23 . . . . -1.6(6) ?
N4 C22 C23 C24 . . . . 179.8(4) ?
C21 C22 C23 C24 . . . . 1.9(6) ?
C22 C23 C24 C19 . . . . -0.5(6) ?
C20 C19 C24 C23 . . . . -1.2(6) ?
C18 C19 C24 C23 . . . . 178.8(4) ?
C22 N4 C25 C26 . . . . -75.2(5) ?
C27 N4 C25 C26 . . . . 101.0(5) ?
C22 N4 C27 C28 . . . . 89.2(5) ?
C25 N4 C27 C28 . . . . -86.9(5) ?
C18 N3 C29 C30 . . . . 133.9(4) ?
C18 N3 C29 C34 . . . . -51.2(6) ?
C34 C29 C30 C31 . . . . 2.1(6) ?
N3 C29 C30 C31 . . . . 177.3(4) ?
C29 C30 C31 C32 . . . . -2.1(7) ?
C30 C31 C32 C33 . . . . 0.9(7) ?
C30 C31 C32 Br2 . . . . 179.6(3) ?
C31 C32 C33 C34 . . . . 0.2(7) ?
Br2 C32 C33 C34 . . . . -178.4(3) ?
C32 C33 C34 C29 . . . . -0.2(7) ?
C30 C29 C34 C33 . . . . -0.9(7) ?
N3 C29 C34 C33 . . . . -176.0(4) ?
